data_1101059
loop_
_publ_author_name
'Mohammad Abul Haj'
'Miguel Quir\'os'
'Juan M. Salas'
'Ren\'e Faure'

_publ_section_title
;
Silver complexes with triazolopyrimidine ligands containing an exocyclic
oxygen atom: X-ray evidence for an unusual tautomeric form.
;
_journal_name_full 'Dalton Transactions'
_journal_page_first 1798
_journal_page_last 1801
_journal_paper_doi 10.1039/B100869M
_journal_year 2001
_chemical_formula_sum 'C10 H12 Ag2 Cl2 N8 O12'
_chemical_formula_weight 722.92
_space_group_IT_number 2
_symmetry_cell_setting triclinic
_symmetry_space_group_name_Hall '-P 1'
_symmetry_space_group_name_H-M 'P -1'
_cell_angle_alpha 74.07(3)
_cell_angle_beta 81.49(3)
_cell_angle_gamma 76.53(3)
_cell_formula_units_Z 1
_cell_length_a 5.6419(11)
_cell_length_b 8.6644(17)
_cell_length_c 11.136(2)
_cell_measurement_temperature 295(2)
_cell_volume 507.02(17)
_diffrn_ambient_temperature 295(2)
_exptl_crystal_density_diffrn 2.368
_refine_diff_density_rms 0.151
_cod_database_code 1101059

loop_
_symmetry_equiv_pos_as_xyz
'x, y, z'
'-x, -y, -z'

loop_
_atom_site_label
_atom_site_type_symbol
_atom_site_fract_x
_atom_site_fract_y
_atom_site_fract_z
_atom_site_U_iso_or_equiv
_atom_site_adp_type
_atom_site_occupancy
_atom_site_symmetry_multiplicity
_atom_site_calc_flag
_atom_site_refinement_flags
_atom_site_disorder_assembly
_atom_site_disorder_group
Ag Ag 0.21431(7) 0.54241(5) 0.40481(4) 0.03778(17) Uani 1 1 d . . .
N1 N 0.2721(8) 0.9228(6) 0.5810(5) 0.0356(10) Uani 1 1 d . . .
C2 C 0.3372(9) 0.8329(6) 0.5008(5) 0.0318(10) Uani 1 1 d . . .
H2 H 0.4702 0.8450 0.4413 0.038 Uiso 1 1 d R . .
N3 N 0.1987(8) 0.7194(5) 0.5092(4) 0.0304(9) Uani 1 1 d . . .
C3A C 0.0338(8) 0.7402(6) 0.6055(5) 0.0255(9) Uani 1 1 d . . .
N4 N -0.1498(7) 0.6614(5) 0.6544(4) 0.0271(8) Uani 1 1 d . . .
C5 C -0.2905(9) 0.7068(6) 0.7506(5) 0.0283(10) Uani 1 1 d . . .
O5 O -0.4645(8) 0.6252(5) 0.7960(4) 0.0437(10) Uani 1 1 d D . .
H5 H -0.539(12) 0.654(9) 0.863(4) 0.052 Uiso 1 1 d D . .
C6 C -0.2529(10) 0.8345(7) 0.7988(5) 0.0341(11) Uani 1 1 d . . .
H6 H -0.3558 0.8645 0.8655 0.041 Uiso 1 1 d R . .
C7 C -0.0679(10) 0.9115(6) 0.7469(5) 0.0340(11) Uani 1 1 d . . .
H7 H -0.0390 0.9954 0.7764 0.041 Uiso 1 1 d R . .
N8 N 0.0748(7) 0.8617(5) 0.6499(4) 0.0281(8) Uani 1 1 d . . .
Cl Cl -0.2926(3) 0.7258(2) 0.18600(14) 0.0433(3) Uani 1 1 d . . .
O1P O -0.1793(9) 0.6089(7) 0.1158(5) 0.0616(13) Uani 1 1 d . . .
O2P O -0.5431(13) 0.7743(11) 0.1753(10) 0.130(4) Uani 1 1 d . . .
O3P O -0.282(2) 0.6554(17) 0.3091(7) 0.213(8) Uani 1 1 d . . .
O4P O -0.185(3) 0.8510(19) 0.1556(18) 0.285(11) Uani 1 1 d . . .
O1W O -0.7360(9) 0.7102(8) 0.9768(5) 0.0594(13) Uani 1 1 d D . .
H11W H -0.869(9) 0.675(10) 1.007(7) 0.071 Uiso 1 1 d D . .
H12W H -0.679(16) 0.729(11) 1.037(6) 0.071 Uiso 1 1 d D . .

loop_
_atom_site_aniso_label
_atom_site_aniso_U_11
_atom_site_aniso_U_22
_atom_site_aniso_U_33
_atom_site_aniso_U_23
_atom_site_aniso_U_13
_atom_site_aniso_U_12
Ag 0.0407(3) 0.0392(3) 0.0437(3) -0.0260(2) 0.01053(18) -0.01835(18)
N1 0.034(2) 0.040(2) 0.041(2) -0.016(2) 0.0037(19) -0.0198(19)
C2 0.030(2) 0.036(3) 0.033(3) -0.011(2) 0.001(2) -0.013(2)
N3 0.030(2) 0.031(2) 0.034(2) -0.0140(19) 0.0054(17) -0.0131(17)
C3A 0.026(2) 0.023(2) 0.029(2) -0.0101(19) 0.0021(18) -0.0078(17)
N4 0.0277(19) 0.0250(19) 0.034(2) -0.0151(18) 0.0054(16) -0.0113(15)
C5 0.032(2) 0.028(2) 0.028(2) -0.013(2) 0.0051(19) -0.0092(19)
O5 0.047(2) 0.048(2) 0.044(2) -0.024(2) 0.0222(18) -0.0273(18)
C6 0.039(3) 0.036(3) 0.031(3) -0.017(2) 0.005(2) -0.008(2)
C7 0.045(3) 0.032(3) 0.032(3) -0.018(2) 0.003(2) -0.015(2)
N8 0.0263(19) 0.031(2) 0.032(2) -0.0132(18) 0.0004(16) -0.0102(16)
Cl 0.0395(7) 0.0573(9) 0.0414(7) -0.0221(7) 0.0040(6) -0.0192(6)
O1P 0.053(3) 0.068(3) 0.073(3) -0.038(3) 0.022(2) -0.022(2)
O2P 0.079(5) 0.141(7) 0.209(10) -0.135(7) -0.060(6) 0.042(5)
O3P 0.224(12) 0.256(14) 0.054(4) -0.039(7) -0.018(6) 0.158(11)
O4P 0.289(16) 0.294(16) 0.41(2) -0.298(17) 0.257(16) -0.263(15)
O1W 0.043(2) 0.099(4) 0.049(3) -0.037(3) 0.017(2) -0.031(3)

loop_
_geom_bond_atom_site_label_1
_geom_bond_atom_site_label_2
_geom_bond_distance
_geom_bond_site_symmetry_2
_geom_bond_publ_flag
Ag N3 2.144(4) . ?
Ag N4 2.167(4) 2_566 ?
Ag O3P 2.997(12) . ?
Ag Ag 3.0559(13) 2_566 ?
N1 C2 1.301(7) . ?
N1 N8 1.381(6) . ?
C2 N3 1.368(6) . ?
N3 C3A 1.335(6) . ?
C3A N4 1.339(6) . ?
C3A N8 1.356(6) . ?
N4 C5 1.329(7) . ?
N4 Ag 2.167(4) 2_566 ?
C5 O5 1.304(6) . ?
C5 C6 1.423(7) . ?
C6 C7 1.343(8) . ?
C7 N8 1.355(7) . ?
Cl O4P 1.304(9) . ?
Cl O3P 1.342(8) . ?
Cl O2P 1.391(7) . ?
Cl O1P 1.425(5) . ?
